data_4107437
loop_
_publ_author_name
'Shimrit Gendler'
'Ayellet L. Zelikoff'
'Jacob Kopilov'
'Israel Goldberg'
'Moshe Kol'

_publ_section_title
;
 Titanium and Zirconium Complexes of Robust Salophan Ligands. Coordination
 Chemistry and Olefin Polymerization Catalysis
;
_journal_name_full 'Journal of the American Chemical Society'
_journal_page_first 2144
_journal_page_last 2145
_journal_paper_doi 10.1021/ja077998j
_journal_volume 130
_journal_year 2008
_chemical_formula_moiety 'C46 H70 Cl2 N2 O4 Zr'
_chemical_formula_sum 'C46 H70 Cl2 N2 O4 Zr'
_chemical_formula_weight 877.16
_chemical_name_systematic
;
?
;
_space_group_IT_number 14
_symmetry_cell_setting monoclinic
_symmetry_space_group_name_Hall '-P 2ybc'
_symmetry_space_group_name_H-M 'P 1 21/c 1'
_atom_sites_solution_hydrogens geom
_atom_sites_solution_primary direct
_atom_sites_solution_secondary difmap
_audit_creation_method SHELXL-97
_cell_angle_alpha 90.00
_cell_angle_beta 100.6744(8)
_cell_angle_gamma 90.00
_cell_formula_units_Z 4
_cell_length_a 10.8402(2)
_cell_length_b 29.5584(5)
_cell_length_c 15.4830(3)
_cell_measurement_reflns_used 9389
_cell_measurement_temperature 110(2)
_cell_measurement_theta_max 27.48
_cell_measurement_theta_min 1.41
_cell_volume 4875.20(15)
_computing_cell_refinement Denzo
_computing_data_collection 'Collect, Nonius B.V.'
_computing_data_reduction 'Denzo & Scalepack'
_computing_structure_refinement 'SHELXL-97 (Sheldrick, 1997)'
_computing_structure_solution DIRDIF-96
_diffrn_ambient_temperature 110(2)
_diffrn_detector_area_resol_mean 12.8
_diffrn_measured_fraction_theta_full 0.974
_diffrn_measured_fraction_theta_max 0.974
_diffrn_measurement_device_type 'Nonius KappaCCD'
_diffrn_measurement_method '1 deg. \f & \w scans'
_diffrn_radiation_monochromator graphite
_diffrn_radiation_source 'fine-focus sealed tube'
_diffrn_radiation_type MoK\a
_diffrn_radiation_wavelength 0.71073
_diffrn_reflns_av_R_equivalents 0.0670
_diffrn_reflns_av_sigmaI/netI 0.0680
_diffrn_reflns_limit_h_max 14
_diffrn_reflns_limit_h_min 0
_diffrn_reflns_limit_k_max 38
_diffrn_reflns_limit_k_min 0
_diffrn_reflns_limit_l_max 19
_diffrn_reflns_limit_l_min -20
_diffrn_reflns_number 27287
_diffrn_reflns_theta_full 27.48
_diffrn_reflns_theta_max 27.48
_diffrn_reflns_theta_min 2.36
_diffrn_standards_number 0
_exptl_absorpt_coefficient_mu 0.375
_exptl_absorpt_correction_type none
_exptl_crystal_colour colorless
_exptl_crystal_density_diffrn 1.195
_exptl_crystal_description prism
_exptl_crystal_F_000 1864
_exptl_crystal_size_max 0.30
_exptl_crystal_size_mid 0.20
_exptl_crystal_size_min 0.15
_refine_diff_density_max 0.975
_refine_diff_density_min -0.823
_refine_diff_density_rms 0.086
_refine_ls_extinction_method none
_refine_ls_goodness_of_fit_ref 1.047
_refine_ls_hydrogen_treatment constr
_refine_ls_matrix_type fullcycle
_refine_ls_number_parameters 547
_refine_ls_number_reflns 10890
_refine_ls_number_restraints 6
_refine_ls_restrained_S_all 1.056
_refine_ls_R_factor_all 0.0922
_refine_ls_R_factor_gt 0.0565
_refine_ls_shift/su_max 0.048
_refine_ls_shift/su_mean 0.005
_refine_ls_structure_factor_coef Fsqd
_refine_ls_weighting_details 'calc w=1/[\s^2^(Fo^2^)+(0.0899P)^2^+0.0000P] where P=(Fo^2^+2Fc^2^)/3'
_refine_ls_weighting_scheme calc
_refine_ls_wR_factor_gt 0.1389
_refine_ls_wR_factor_ref 0.1577
_reflns_number_gt 7464
_reflns_number_total 10890
_reflns_threshold_expression >2sigma(I)
_cod_data_source_file ja077998j-file003_2.cif
_cod_data_source_block mk181
_cod_original_sg_symbol_H-M 'P 21/c'
_cod_database_code 4107437

loop_
_symmetry_equiv_pos_as_xyz
'x, y, z'
'-x, y+1/2, -z+1/2'
'-x, -y, -z'
'x, -y-1/2, z-1/2'

loop_
_atom_site_label
_atom_site_type_symbol
_atom_site_fract_x
_atom_site_fract_y
_atom_site_fract_z
_atom_site_U_iso_or_equiv
_atom_site_adp_type
_atom_site_occupancy
_atom_site_symmetry_multiplicity
_atom_site_calc_flag
_atom_site_refinement_flags
_atom_site_disorder_assembly
_atom_site_disorder_group
Zr1 Zr 0.20965(2) 0.165202(10) -0.188665(18) 0.02333(11) Uani 1 1 d . . .
Cl2 Cl 0.12721(10) -0.01455(4) 0.12749(7) 0.0597(3) Uani 1 1 d . . .
Cl3 Cl 0.27150(9) -0.06605(3) -0.00628(8) 0.0619(3) Uani 1 1 d . . .
O4 O 0.35241(18) 0.18207(7) -0.08754(13) 0.0268(5) Uani 1 1 d . . .
O5 O 0.07185(18) 0.12903(7) -0.26571(13) 0.0284(5) Uani 1 1 d . . .
O6 O 0.10505(18) 0.21778(7) -0.18310(14) 0.0297(5) Uani 1 1 d . . .
O7 O 0.30775(19) 0.17745(7) -0.27761(14) 0.0311(5) Uani 1 1 d . . .
N8 N 0.1360(2) 0.12914(8) -0.06064(16) 0.0267(6) Uani 1 1 d . . .
N9 N 0.2901(2) 0.08529(8) -0.16778(16) 0.0270(6) Uani 1 1 d . . .
C10 C 0.1730(3) 0.08207(11) -0.0451(2) 0.0295(7) Uani 1 1 d . . .
C11 C 0.1380(3) 0.05805(11) 0.0243(2) 0.0354(8) Uani 1 1 d . . .
H11 H 0.0918 0.0729 0.0625 0.043 Uiso 1 1 calc R . .
C12 C 0.1697(3) 0.01298(13) 0.0381(2) 0.0425(9) Uani 1 1 d . . .
C13 C 0.2349(3) -0.00886(12) -0.0180(3) 0.0417(9) Uani 1 1 d . . .
C14 C 0.2720(3) 0.01474(11) -0.0859(2) 0.0357(8) Uani 1 1 d . . .
H14 H 0.3178 -0.0005 -0.1238 0.043 Uiso 1 1 calc R . .
C15 C 0.2436(3) 0.06016(11) -0.0996(2) 0.0296(7) Uani 1 1 d . . .
C16 C -0.0038(3) 0.13250(12) -0.0797(2) 0.0325(7) Uani 1 1 d . . .
H16A H -0.0376 0.1125 -0.1289 0.049 Uiso 1 1 calc R . .
H16B H -0.0285 0.1638 -0.0951 0.049 Uiso 1 1 calc R . .
H16C H -0.0370 0.1234 -0.0276 0.049 Uiso 1 1 calc R . .
C17 C 0.4298(3) 0.08657(11) -0.1471(2) 0.0339(7) Uani 1 1 d . . .
H17A H 0.4575 0.1000 -0.0889 0.051 Uiso 1 1 calc R . .
H17B H 0.4611 0.1048 -0.1913 0.051 Uiso 1 1 calc R . .
H17C H 0.4629 0.0557 -0.1476 0.051 Uiso 1 1 calc R . .
C18 C 0.1850(3) 0.15757(11) 0.01871(19) 0.0289(7) Uani 1 1 d . . .
H18A H 0.1427 0.1481 0.0672 0.035 Uiso 1 1 calc R . .
H18B H 0.1618 0.1895 0.0048 0.035 Uiso 1 1 calc R . .
C19 C 0.3246(3) 0.15506(10) 0.0504(2) 0.0267(7) Uani 1 1 d . . .
C20 C 0.4037(3) 0.17149(10) -0.0040(2) 0.0250(6) Uani 1 1 d . . .
C21 C 0.5333(3) 0.17725(10) 0.0295(2) 0.0252(7) Uani 1 1 d . . .
C22 C 0.5773(3) 0.16143(11) 0.1146(2) 0.0299(7) Uani 1 1 d . . .
H22 H 0.6647 0.1640 0.1374 0.036 Uiso 1 1 calc R . .
C23 C 0.5016(3) 0.14202(11) 0.1684(2) 0.0314(7) Uani 1 1 d . . .
C24 C 0.3737(3) 0.14017(11) 0.13423(19) 0.0287(7) Uani 1 1 d . . .
H24 H 0.3184 0.1283 0.1696 0.034 Uiso 1 1 calc R . .
C25 C 0.6217(3) 0.20223(11) -0.0220(2) 0.0291(7) Uani 1 1 d . . .
C26 C 0.6339(3) 0.17701(11) -0.1065(2) 0.0323(7) Uani 1 1 d . . .
H26A H 0.6947 0.1927 -0.1355 0.049 Uiso 1 1 calc R . .
H26B H 0.5521 0.1762 -0.1460 0.049 Uiso 1 1 calc R . .
H26C H 0.6628 0.1460 -0.0920 0.049 Uiso 1 1 calc R . .
C27 C 0.7534(3) 0.20845(14) 0.0321(2) 0.0419(9) Uani 1 1 d . . .
H27A H 0.8044 0.2261 -0.0017 0.063 Uiso 1 1 calc R . .
H27B H 0.7923 0.1788 0.0461 0.063 Uiso 1 1 calc R . .
H27C H 0.7481 0.2244 0.0868 0.063 Uiso 1 1 calc R . .
C28 C 0.5680(3) 0.24983(11) -0.0484(2) 0.0378(8) Uani 1 1 d . . .
H28A H 0.5628 0.2672 0.0047 0.057 Uiso 1 1 calc R . .
H28B H 0.4840 0.2469 -0.0844 0.057 Uiso 1 1 calc R . .
H28C H 0.6232 0.2655 -0.0820 0.057 Uiso 1 1 calc R . .
C29 C 0.5564(3) 0.12316(14) 0.2599(2) 0.0544(9) Uani 1 1 d . . .
C30 C 0.4769(3) 0.13651(16) 0.3265(2) 0.0523(10) Uani 1 1 d . . .
H30A H 0.5170 0.1258 0.3849 0.078 Uiso 1 1 calc R . .
H30B H 0.3935 0.1228 0.3104 0.078 Uiso 1 1 calc R . .
H30C H 0.4689 0.1695 0.3275 0.078 Uiso 1 1 calc R . .
C31 C 0.6890(4) 0.1424(3) 0.2954(3) 0.106(3) Uani 1 1 d . . .
H31A H 0.6881 0.1753 0.2878 0.160 Uiso 1 1 calc R . .
H31B H 0.7494 0.1290 0.2629 0.160 Uiso 1 1 calc R . .
H31C H 0.7135 0.1350 0.3580 0.160 Uiso 1 1 calc R . .
C32 C 0.5602(7) 0.07215(18) 0.2546(3) 0.130(3) Uani 1 1 d . . .
H32A H 0.6170 0.0631 0.2153 0.194 Uiso 1 1 calc R . .
H32B H 0.4757 0.0606 0.2316 0.194 Uiso 1 1 calc R . .
H32C H 0.5903 0.0596 0.3133 0.194 Uiso 1 1 calc R . .
C33 C 0.2543(3) 0.06238(11) -0.2559(2) 0.0319(7) Uani 1 1 d . . .
H33A H 0.2815 0.0819 -0.3009 0.038 Uiso 1 1 calc R . .
H33B H 0.3015 0.0336 -0.2541 0.038 Uiso 1 1 calc R . .
C34 C 0.1175(3) 0.05225(11) -0.2847(2) 0.0307(7) Uani 1 1 d . . .
C35 C 0.0314(3) 0.08813(10) -0.2966(2) 0.0285(7) Uani 1 1 d . . .
C36 C -0.0924(3) 0.08100(11) -0.3427(2) 0.0294(7) Uani 1 1 d . . .
C37 C -0.1263(3) 0.03649(12) -0.3651(2) 0.0360(8) Uani 1 1 d . . .
H37 H -0.2101 0.0310 -0.3941 0.043 Uiso 1 1 calc R . .
C38 C -0.0463(3) -0.00052(12) -0.3480(2) 0.0390(8) Uani 1 1 d . A .
C39 C 0.0776(3) 0.00873(11) -0.3096(2) 0.0388(8) Uani 1 1 d . . .
H39 H 0.1365 -0.0154 -0.3001 0.047 Uiso 1 1 calc R . .
C40 C -0.1815(3) 0.12093(12) -0.3712(2) 0.0339(7) Uani 1 1 d . . .
C41 C -0.2129(3) 0.14622(14) -0.2915(2) 0.0429(9) Uani 1 1 d . . .
H41A H -0.2528 0.1254 -0.2558 0.064 Uiso 1 1 calc R . .
H41B H -0.2703 0.1712 -0.3116 0.064 Uiso 1 1 calc R . .
H41C H -0.1355 0.1582 -0.2560 0.064 Uiso 1 1 calc R . .
C42 C -0.1192(3) 0.15427(12) -0.4275(2) 0.0431(9) Uani 1 1 d . . .
H42A H -0.0414 0.1661 -0.3923 0.065 Uiso 1 1 calc R . .
H42B H -0.1768 0.1794 -0.4468 0.065 Uiso 1 1 calc R . .
H42C H -0.1001 0.1384 -0.4791 0.065 Uiso 1 1 calc R . .
C43 C -0.3047(3) 0.10555(14) -0.4291(3) 0.0497(10) Uani 1 1 d . . .
H43A H -0.2863 0.0894 -0.4806 0.075 Uiso 1 1 calc R . .
H43B H -0.3570 0.1320 -0.4484 0.075 Uiso 1 1 calc R . .
H43C H -0.3495 0.0853 -0.3953 0.075 Uiso 1 1 calc R . .
C44 C -0.0905(3) -0.04869(11) -0.3733(2) 0.0549(11) Uani 1 1 d D . .
C45A C -0.0133(6) -0.0717(3) -0.4289(5) 0.069(3) Uani 0.580(7) 1 d PD A 1
H45A H -0.0348 -0.1039 -0.4332 0.103 Uiso 0.580(7) 1 calc PR A 1
H45B H 0.0757 -0.0682 -0.4029 0.103 Uiso 0.580(7) 1 calc PR A 1
H45C H -0.0295 -0.0582 -0.4878 0.103 Uiso 0.580(7) 1 calc PR A 1
C46A C -0.2290(4) -0.0519(2) -0.4076(5) 0.075(3) Uani 0.580(7) 1 d PD A 1
H46A H -0.2526 -0.0837 -0.4180 0.113 Uiso 0.580(7) 1 calc PR A 1
H46B H -0.2502 -0.0350 -0.4628 0.113 Uiso 0.580(7) 1 calc PR A 1
H46C H -0.2747 -0.0391 -0.3643 0.113 Uiso 0.580(7) 1 calc PR A 1
C47A C -0.0839(9) -0.0742(2) -0.2854(4) 0.084(3) Uani 0.580(7) 1 d PD A 1
H47A H -0.1293 -0.0570 -0.2472 0.127 Uiso 0.580(7) 1 calc PR A 1
H47B H 0.0041 -0.0776 -0.2566 0.127 Uiso 0.580(7) 1 calc PR A 1
H47C H -0.1222 -0.1041 -0.2968 0.127 Uiso 0.580(7) 1 calc PR A 1
C48 C 0.0634(3) 0.26333(11) -0.1843(2) 0.0325(7) Uani 1 1 d . . .
C49 C -0.0167(3) 0.26911(13) -0.1134(2) 0.0435(9) Uani 1 1 d . . .
H49A H -0.0895 0.2489 -0.1259 0.065 Uiso 1 1 calc R . .
H49B H -0.0453 0.3005 -0.1130 0.065 Uiso 1 1 calc R . .
H49C H 0.0336 0.2616 -0.0559 0.065 Uiso 1 1 calc R . .
C50 C -0.0159(4) 0.27284(14) -0.2737(2) 0.0510(10) Uani 1 1 d . . .
H50A H 0.0345 0.2680 -0.3193 0.077 Uiso 1 1 calc R . .
H50B H -0.0451 0.3043 -0.2759 0.077 Uiso 1 1 calc R . .
H50C H -0.0885 0.2525 -0.2837 0.077 Uiso 1 1 calc R . .
C51 C 0.1790(3) 0.29347(13) -0.1658(3) 0.0516(10) Uani 1 1 d . . .
H51A H 0.2286 0.2860 -0.1080 0.077 Uiso 1 1 calc R . .
H51B H 0.1529 0.3252 -0.1664 0.077 Uiso 1 1 calc R . .
H51C H 0.2299 0.2886 -0.2111 0.077 Uiso 1 1 calc R . .
C52 C 0.3497(3) 0.19672(12) -0.3519(2) 0.0348(8) Uani 1 1 d . . .
C53 C 0.4606(4) 0.22781(15) -0.3178(3) 0.0575(11) Uani 1 1 d . . .
H53A H 0.4354 0.2504 -0.2781 0.086 Uiso 1 1 calc R . .
H53B H 0.4870 0.2432 -0.3674 0.086 Uiso 1 1 calc R . .
H53C H 0.5305 0.2098 -0.2860 0.086 Uiso 1 1 calc R . .
C54 C 0.3860(5) 0.15893(13) -0.4072(3) 0.0652(13) Uani 1 1 d . . .
H54A H 0.4546 0.1414 -0.3727 0.098 Uiso 1 1 calc R . .
H54B H 0.4134 0.1716 -0.4590 0.098 Uiso 1 1 calc R . .
H54C H 0.3135 0.1391 -0.4261 0.098 Uiso 1 1 calc R . .
C55 C 0.2443(4) 0.22477(18) -0.4031(3) 0.0669(14) Uani 1 1 d . . .
H55A H 0.1717 0.2053 -0.4241 0.100 Uiso 1 1 calc R . .
H55B H 0.2724 0.2388 -0.4535 0.100 Uiso 1 1 calc R . .
H55C H 0.2204 0.2484 -0.3650 0.100 Uiso 1 1 calc R . .
C45B C -0.1183(9) -0.0493(3) -0.4744(3) 0.073(4) Uani 0.420(6) 1 d PD A 2
H45D H -0.1475 -0.0795 -0.4950 0.109 Uiso 0.420(6) 1 calc PR A 2
H45E H -0.0416 -0.0419 -0.4964 0.109 Uiso 0.420(6) 1 calc PR A 2
H45F H -0.1834 -0.0269 -0.4960 0.109 Uiso 0.420(6) 1 calc PR A 2
C46B C 0.0154(6) -0.0826(2) -0.3623(7) 0.058(3) Uani 0.420(6) 1 d PD A 2
H46D H 0.0456 -0.0883 -0.2996 0.087 Uiso 0.420(6) 1 calc PR A 2
H46E H 0.0842 -0.0706 -0.3886 0.087 Uiso 0.420(6) 1 calc PR A 2
H46F H -0.0149 -0.1110 -0.3916 0.087 Uiso 0.420(6) 1 calc PR A 2
C47B C -0.2066(8) -0.0632(3) -0.3447(9) 0.082(4) Uani 0.420(6) 1 d PD A 2
H47D H -0.2339 -0.0923 -0.3718 0.123 Uiso 0.420(6) 1 calc PR A 2
H47E H -0.2724 -0.0405 -0.3627 0.123 Uiso 0.420(6) 1 calc PR A 2
H47F H -0.1908 -0.0663 -0.2806 0.123 Uiso 0.420(6) 1 calc PR A 2

loop_
_atom_site_aniso_label
_atom_site_aniso_U_11
_atom_site_aniso_U_22
_atom_site_aniso_U_33
_atom_site_aniso_U_23
_atom_site_aniso_U_13
_atom_site_aniso_U_12
Zr1 0.02473(17) 0.01930(16) 0.02528(17) 0.00099(12) 0.00286(12) 0.00078(12)
Cl2 0.0760(7) 0.0502(6) 0.0452(5) 0.0239(5) -0.0083(5) -0.0264(5)
Cl3 0.0631(6) 0.0284(5) 0.0851(8) 0.0232(5) -0.0099(6) -0.0005(4)
O4 0.0293(11) 0.0240(11) 0.0265(11) 0.0033(9) 0.0034(9) -0.0018(9)
O5 0.0281(11) 0.0228(11) 0.0324(12) -0.0026(9) 0.0009(9) 0.0019(9)
O6 0.0319(11) 0.0215(11) 0.0339(12) -0.0032(9) 0.0013(9) 0.0045(9)
O7 0.0321(12) 0.0312(13) 0.0301(12) 0.0049(10) 0.0061(9) 0.0002(9)
N8 0.0264(13) 0.0228(13) 0.0297(14) 0.0013(11) 0.0021(11) -0.0008(11)
N9 0.0238(12) 0.0225(13) 0.0331(14) 0.0000(11) 0.0013(11) 0.0011(10)
C10 0.0276(16) 0.0238(16) 0.0329(17) 0.0055(14) -0.0053(13) -0.0032(13)
C11 0.0372(18) 0.0314(19) 0.0340(18) 0.0039(15) -0.0031(14) -0.0097(15)
C12 0.046(2) 0.038(2) 0.0366(19) 0.0156(17) -0.0095(16) -0.0150(17)
C13 0.0387(19) 0.0243(18) 0.055(2) 0.0117(17) -0.0093(17) -0.0047(15)
C14 0.0361(18) 0.0252(17) 0.041(2) 0.0034(15) -0.0045(15) 0.0010(14)
C15 0.0310(16) 0.0240(16) 0.0300(16) 0.0020(13) -0.0040(13) -0.0011(13)
C16 0.0247(15) 0.0366(19) 0.0363(18) 0.0057(15) 0.0057(14) -0.0065(14)
C17 0.0292(16) 0.0267(17) 0.0423(19) -0.0004(15) -0.0024(14) 0.0032(13)
C18 0.0310(16) 0.0316(18) 0.0245(16) -0.0004(13) 0.0060(13) -0.0038(13)
C19 0.0295(16) 0.0244(16) 0.0263(16) -0.0012(13) 0.0051(13) -0.0012(13)
C20 0.0297(16) 0.0212(16) 0.0240(15) 0.0001(12) 0.0047(13) 0.0006(12)
C21 0.0249(15) 0.0223(15) 0.0279(16) -0.0045(12) 0.0033(13) 0.0011(12)
C22 0.0279(16) 0.0319(18) 0.0284(16) -0.0023(14) 0.0015(13) 0.0041(13)
C23 0.0329(17) 0.0311(18) 0.0297(17) -0.0012(14) 0.0046(14) 0.0055(14)
C24 0.0332(17) 0.0283(17) 0.0259(16) -0.0002(13) 0.0088(13) 0.0004(14)
C25 0.0280(16) 0.0300(17) 0.0290(16) -0.0011(14) 0.0042(13) -0.0002(13)
C26 0.0320(17) 0.0314(18) 0.0358(18) 0.0037(14) 0.0119(15) -0.0008(14)
C27 0.0329(18) 0.055(2) 0.0369(19) 0.0024(17) 0.0042(15) -0.0094(17)
C28 0.0402(19) 0.0257(17) 0.051(2) 0.0014(16) 0.0165(17) -0.0061(15)
C29 0.053(2) 0.058(3) 0.0491(18) 0.0121(17) 0.0059(16) 0.0149(18)
C30 0.050(2) 0.076(3) 0.0290(19) 0.0114(19) 0.0018(17) -0.001(2)
C31 0.039(2) 0.231(8) 0.048(3) 0.050(4) 0.003(2) -0.005(3)
C32 0.273(9) 0.070(4) 0.042(3) 0.020(3) 0.019(4) 0.089(5)
C33 0.0332(17) 0.0246(17) 0.0364(18) -0.0048(14) 0.0026(14) 0.0048(13)
C34 0.0326(17) 0.0258(17) 0.0327(17) -0.0044(14) 0.0031(14) 0.0013(14)
C35 0.0350(17) 0.0204(15) 0.0295(17) -0.0048(13) 0.0044(14) -0.0020(13)
C36 0.0318(16) 0.0289(17) 0.0264(16) -0.0040(14) 0.0022(13) -0.0002(14)
C37 0.0342(17) 0.0355(19) 0.0358(19) -0.0070(15) -0.0004(14) -0.0067(15)
C38 0.0441(19) 0.0243(17) 0.044(2) -0.0067(15) -0.0038(16) -0.0045(15)
C39 0.047(2) 0.0225(17) 0.043(2) -0.0055(15) -0.0003(16) 0.0065(15)
C40 0.0310(17) 0.0363(19) 0.0327(17) -0.0030(15) 0.0017(14) 0.0025(15)
C41 0.0363(19) 0.050(2) 0.041(2) -0.0079(18) 0.0031(16) 0.0139(17)
C42 0.046(2) 0.040(2) 0.041(2) 0.0029(17) -0.0001(17) 0.0093(17)
C43 0.039(2) 0.050(2) 0.053(2) -0.006(2) -0.0101(17) 0.0082(18)
C44 0.058(2) 0.0250(19) 0.074(3) -0.012(2) -0.009(2) -0.0071(18)
C45A 0.065(5) 0.051(5) 0.092(6) -0.044(5) 0.021(4) -0.006(4)
C46A 0.080(6) 0.034(4) 0.124(8) -0.026(5) 0.052(5) -0.032(4)
C47A 0.117(7) 0.041(5) 0.096(7) -0.022(5) 0.021(6) -0.032(5)
C48 0.0348(17) 0.0221(16) 0.0397(19) -0.0015(14) 0.0045(15) 0.0052(14)
C49 0.044(2) 0.038(2) 0.049(2) -0.0058(17) 0.0108(17) 0.0110(17)
C50 0.056(2) 0.045(2) 0.049(2) 0.0078(19) 0.0009(19) 0.0186(19)
C51 0.051(2) 0.027(2) 0.078(3) -0.0075(19) 0.015(2) -0.0049(17)
C52 0.0331(17) 0.041(2) 0.0310(18) 0.0106(15) 0.0083(14) 0.0047(15)
C53 0.064(3) 0.064(3) 0.045(2) 0.014(2) 0.009(2) -0.021(2)
C54 0.104(4) 0.036(2) 0.071(3) -0.007(2) 0.056(3) -0.004(2)
C55 0.061(3) 0.089(4) 0.050(2) 0.039(2) 0.011(2) 0.018(2)
C45B 0.064(6) 0.032(5) 0.124(10) -0.036(6) 0.020(6) -0.016(5)
C46B 0.067(6) 0.029(5) 0.079(7) -0.017(5) 0.018(5) -0.021(4)
C47B 0.079(8) 0.043(6) 0.145(11) -0.014(7) 0.073(8) -0.020(6)

loop_
_atom_type_symbol
_atom_type_description
_atom_type_scat_dispersion_real
_atom_type_scat_dispersion_imag
_atom_type_scat_source
C C 0.0033 0.0016 'International Tables Vol C Tables 4.2.6.8 and 6.1.1.4'
H H 0.0000 0.0000 'International Tables Vol C Tables 4.2.6.8 and 6.1.1.4'
Cl Cl 0.1484 0.1585 'International Tables Vol C Tables 4.2.6.8 and 6.1.1.4'
N N 0.0061 0.0033 'International Tables Vol C Tables 4.2.6.8 and 6.1.1.4'
O O 0.0106 0.0060 'International Tables Vol C Tables 4.2.6.8 and 6.1.1.4'
Zr Zr -2.9673 0.5597 'International Tables Vol C Tables 4.2.6.8 and 6.1.1.4'

loop_
_geom_angle_atom_site_label_1
_geom_angle_atom_site_label_2
_geom_angle_atom_site_label_3
_geom_angle
O7 Zr1 O6 106.67(9)
O7 Zr1 O5 97.03(9)
O6 Zr1 O5 94.33(8)
O7 Zr1 O4 93.54(8)
O6 Zr1 O4 97.84(8)
O5 Zr1 O4 160.88(8)
O7 Zr1 N8 160.90(9)
O6 Zr1 N8 91.79(8)
O5 Zr1 N8 86.19(8)
O4 Zr1 N8 78.77(8)
O7 Zr1 N9 92.53(9)
O6 Zr1 N9 159.98(8)
O5 Zr1 N9 77.38(8)
O4 Zr1 N9 86.30(8)
N8 Zr1 N9 69.71(8)
C20 O4 Zr1 142.80(18)
C35 O5 Zr1 146.90(19)
C48 O6 Zr1 161.64(19)
C52 O7 Zr1 161.86(19)
C10 N8 C16 109.6(2)
C10 N8 C18 110.8(2)
C16 N8 C18 108.5(2)
C10 N8 Zr1 114.73(18)
C16 N8 Zr1 105.99(17)
C18 N8 Zr1 107.02(17)
C15 N9 C17 109.4(2)
C15 N9 C33 111.2(2)
C17 N9 C33 106.7(2)
C15 N9 Zr1 114.43(18)
C17 N9 Zr1 108.56(18)
C33 N9 Zr1 106.25(17)
C15 C10 C11 119.0(3)
C15 C10 N8 120.6(3)
C11 C10 N8 120.4(3)
C12 C11 C10 120.8(3)
C12 C11 H11 119.6
C10 C11 H11 119.6
C13 C12 C11 119.8(3)
C13 C12 Cl2 121.6(3)
C11 C12 Cl2 118.6(3)
C12 C13 C14 119.9(3)
C12 C13 Cl3 121.6(3)
C14 C13 Cl3 118.5(3)
C13 C14 C15 121.2(3)
C13 C14 H14 119.4
C15 C14 H14 119.4
C14 C15 C10 119.2(3)
C14 C15 N9 120.6(3)
C10 C15 N9 120.2(3)
N8 C16 H16A 109.5
N8 C16 H16B 109.5
H16A C16 H16B 109.5
N8 C16 H16C 109.5
H16A C16 H16C 109.5
H16B C16 H16C 109.5
N9 C17 H17A 109.5
N9 C17 H17B 109.5
H17A C17 H17B 109.5
N9 C17 H17C 109.5
H17A C17 H17C 109.5
H17B C17 H17C 109.5
N8 C18 C19 114.9(2)
N8 C18 H18A 108.5
C19 C18 H18A 108.5
N8 C18 H18B 108.5
C19 C18 H18B 108.5
H18A C18 H18B 107.5
C24 C19 C20 120.4(3)
C24 C19 C18 120.8(3)
C20 C19 C18 118.6(3)
O4 C20 C19 118.1(3)
O4 C20 C21 122.0(3)
C19 C20 C21 119.9(3)
C22 C21 C20 116.7(3)
C22 C21 C25 120.8(3)
C20 C21 C25 122.5(3)
C21 C22 C23 124.3(3)
C21 C22 H22 117.8
C23 C22 H22 117.8
C24 C23 C22 116.4(3)
C24 C23 C29 121.6(3)
C22 C23 C29 122.0(3)
C19 C24 C23 121.9(3)
C19 C24 H24 119.1
C23 C24 H24 119.1
C27 C25 C26 107.9(2)
C27 C25 C21 112.3(3)
C26 C25 C21 111.7(3)
C27 C25 C28 107.6(3)
C26 C25 C28 107.8(3)
C21 C25 C28 109.4(2)
C25 C26 H26A 109.5
C25 C26 H26B 109.5
H26A C26 H26B 109.5
C25 C26 H26C 109.5
H26A C26 H26C 109.5
H26B C26 H26C 109.5
C25 C27 H27A 109.5
C25 C27 H27B 109.5
H27A C27 H27B 109.5
C25 C27 H27C 109.5
H27A C27 H27C 109.5
H27B C27 H27C 109.5
C25 C28 H28A 109.5
C25 C28 H28B 109.5
H28A C28 H28B 109.5
C25 C28 H28C 109.5
H28A C28 H28C 109.5
H28B C28 H28C 109.5
C32 C29 C30 108.8(4)
C32 C29 C23 108.8(3)
C30 C29 C23 111.3(3)
C32 C29 C31 110.6(5)
C30 C29 C31 105.7(3)
C23 C29 C31 111.7(3)
C29 C30 H30A 109.5
C29 C30 H30B 109.5
H30A C30 H30B 109.5
C29 C30 H30C 109.5
H30A C30 H30C 109.5
H30B C30 H30C 109.5
C29 C31 H31A 109.5
C29 C31 H31B 109.5
H31A C31 H31B 109.5
C29 C31 H31C 109.5
H31A C31 H31C 109.5
H31B C31 H31C 109.5
C29 C32 H32A 109.5
C29 C32 H32B 109.5
H32A C32 H32B 109.5
C29 C32 H32C 109.5
H32A C32 H32C 109.5
H32B C32 H32C 109.5
C34 C33 N9 115.7(2)
C34 C33 H33A 108.3
N9 C33 H33A 108.3
C34 C33 H33B 108.3
N9 C33 H33B 108.3
H33A C33 H33B 107.4
C39 C34 C35 119.9(3)
C39 C34 C33 120.6(3)
C35 C34 C33 119.1(3)
O5 C35 C34 117.9(3)
O5 C35 C36 122.0(3)
C34 C35 C36 120.0(3)
C37 C36 C35 116.6(3)
C37 C36 C40 122.1(3)
C35 C36 C40 121.2(3)
C38 C37 C36 124.8(3)
C38 C37 H37 117.6
C36 C37 H37 117.6
C37 C38 C39 116.4(3)
C37 C38 C44 122.0(3)
C39 C38 C44 121.6(3)
C34 C39 C38 121.8(3)
C34 C39 H39 119.1
C38 C39 H39 119.1
C43 C40 C41 108.4(3)
C43 C40 C36 111.9(3)
C41 C40 C36 111.3(3)
C43 C40 C42 106.4(3)
C41 C40 C42 109.1(3)
C36 C40 C42 109.5(2)
C40 C41 H41A 109.5
C40 C41 H41B 109.5
H41A C41 H41B 109.5
C40 C41 H41C 109.5
H41A C41 H41C 109.5
H41B C41 H41C 109.5
C40 C42 H42A 109.5
C40 C42 H42B 109.5
H42A C42 H42B 109.5
C40 C42 H42C 109.5
H42A C42 H42C 109.5
H42B C42 H42C 109.5
C40 C43 H43A 109.5
C40 C43 H43B 109.5
H43A C43 H43B 109.5
C40 C43 H43C 109.5
H43A C43 H43C 109.5
H43B C43 H43C 109.5
C45A C44 C47B 130.6(4)
C45A C44 C46A 113.8(4)
C47B C44 C46A 39.9(5)
C45A C44 C46B 42.1(4)
C47B C44 C46B 116.6(5)
C46A C44 C46B 133.5(4)
C45A C44 C38 113.2(4)
C47B C44 C38 115.9(4)
C46A C44 C38 113.3(4)
C46B C44 C38 113.2(3)
C45A C44 C45B 54.9(4)
C47B C44 C45B 106.6(6)
C46A C44 C45B 69.2(4)
C46B C44 C45B 96.2(5)
C38 C44 C45B 105.3(3)
C45A C44 C47A 110.6(5)
C47B C44 C47A 59.8(5)
C46A C44 C47A 99.2(5)
C46B C44 C47A 70.5(4)
C38 C44 C47A 105.5(4)
C45B C44 C47A 149.1(4)
C44 C45A H45A 109.5
C44 C45A H45B 109.5
C44 C45A H45C 109.5
C44 C46A H46A 109.5
C44 C46A H46B 109.5
C44 C46A H46C 109.5
C44 C47A H47A 109.5
C44 C47A H47B 109.5
C44 C47A H47C 109.5
O6 C48 C50 108.3(3)
O6 C48 C51 107.7(3)
C50 C48 C51 111.8(3)
O6 C48 C49 108.5(3)
C50 C48 C49 109.5(3)
C51 C48 C49 110.9(3)
C48 C49 H49A 109.5
C48 C49 H49B 109.5
H49A C49 H49B 109.5
C48 C49 H49C 109.5
H49A C49 H49C 109.5
H49B C49 H49C 109.5
C48 C50 H50A 109.5
C48 C50 H50B 109.5
H50A C50 H50B 109.5
C48 C50 H50C 109.5
H50A C50 H50C 109.5
H50B C50 H50C 109.5
C48 C51 H51A 109.5
C48 C51 H51B 109.5
H51A C51 H51B 109.5
C48 C51 H51C 109.5
H51A C51 H51C 109.5
H51B C51 H51C 109.5
O7 C52 C54 108.5(3)
O7 C52 C55 108.6(2)
C54 C52 C55 111.1(4)
O7 C52 C53 108.0(3)
C54 C52 C53 111.8(3)
C55 C52 C53 108.7(3)
C52 C53 H53A 109.5
C52 C53 H53B 109.5
H53A C53 H53B 109.5
C52 C53 H53C 109.5
H53A C53 H53C 109.5
H53B C53 H53C 109.5
C52 C54 H54A 109.5
C52 C54 H54B 109.5
H54A C54 H54B 109.5
C52 C54 H54C 109.5
H54A C54 H54C 109.5
H54B C54 H54C 109.5
C52 C55 H55A 109.5
C52 C55 H55B 109.5
H55A C55 H55B 109.5
C52 C55 H55C 109.5
H55A C55 H55C 109.5
H55B C55 H55C 109.5
C44 C45B H45D 109.5
C44 C45B H45E 109.5
H45D C45B H45E 109.5
C44 C45B H45F 109.5
H45D C45B H45F 109.5
H45E C45B H45F 109.5
C44 C46B H46D 109.5
C44 C46B H46E 109.5
H46D C46B H46E 109.5
C44 C46B H46F 109.5
H46D C46B H46F 109.5
H46E C46B H46F 109.5
C44 C47B H47D 109.5
C44 C47B H47E 109.5
H47D C47B H47E 109.5
C44 C47B H47F 109.4
H47D C47B H47F 109.5
H47E C47B H47F 109.5

loop_
_geom_bond_atom_site_label_1
_geom_bond_atom_site_label_2
_geom_bond_distance
Zr1 O7 1.924(2)
Zr1 O6 1.935(2)
Zr1 O5 2.034(2)
Zr1 O4 2.049(2)
Zr1 N8 2.508(2)
Zr1 N9 2.518(2)
Cl2 C12 1.740(3)
Cl3 C13 1.738(4)
O4 C20 1.346(3)
O5 C35 1.344(3)
O6 C48 1.419(4)
O7 C52 1.431(4)
N8 C10 1.456(4)
N8 C16 1.492(4)
N8 C18 1.502(4)
N9 C15 1.456(4)
N9 C17 1.489(4)
N9 C33 1.509(4)
C10 C15 1.398(4)
C10 C11 1.399(4)
C11 C12 1.382(5)
C11 H11 0.9500
C12 C13 1.377(5)
C13 C14 1.382(5)
C14 C15 1.385(4)
C14 H14 0.9500
C16 H16A 0.9800
C16 H16B 0.9800
C16 H16C 0.9800
C17 H17A 0.9800
C17 H17B 0.9800
C17 H17C 0.9800
C18 C19 1.504(4)
C18 H18A 0.9900
C18 H18B 0.9900
C19 C24 1.380(4)
C19 C20 1.395(4)
C20 C21 1.416(4)
C21 C22 1.395(4)
C21 C25 1.544(4)
C22 C23 1.397(4)
C22 H22 0.9500
C23 C24 1.391(4)
C23 C29 1.536(4)
C24 H24 0.9500
C25 C27 1.527(4)
C25 C26 1.532(4)
C25 C28 1.548(4)
C26 H26A 0.9800
C26 H26B 0.9800
C26 H26C 0.9800
C27 H27A 0.9800
C27 H27B 0.9800
C27 H27C 0.9800
C28 H28A 0.9800
C28 H28B 0.9800
C28 H28C 0.9800
C29 C32 1.511(6)
C29 C30 1.514(5)
C29 C31 1.549(6)
C30 H30A 0.9800
C30 H30B 0.9800
C30 H30C 0.9800
C31 H31A 0.9800
C31 H31B 0.9800
C31 H31C 0.9800
C32 H32A 0.9800
C32 H32B 0.9800
C32 H32C 0.9800
C33 C34 1.497(4)
C33 H33A 0.9900
C33 H33B 0.9900
C34 C39 1.389(4)
C34 C35 1.403(4)
C35 C36 1.414(4)
C36 C37 1.392(4)
C36 C40 1.537(4)
C37 C38 1.390(5)
C37 H37 0.9500
C38 C39 1.392(5)
C38 C44 1.530(4)
C39 H39 0.9500
C40 C43 1.533(4)
C40 C41 1.535(4)
C40 C42 1.551(5)
C41 H41A 0.9800
C41 H41B 0.9800
C41 H41C 0.9800
C42 H42A 0.9800
C42 H42B 0.9800
C42 H42C 0.9800
C43 H43A 0.9800
C43 H43B 0.9800
C43 H43C 0.9800
C44 C45A 1.473(4)
C44 C47B 1.474(4)
C44 C46A 1.500(4)
C44 C46B 1.509(5)
C44 C45B 1.537(5)
C44 C47A 1.546(5)
C45A H45A 0.9800
C45A H45B 0.9800
C45A H45C 0.9800
C46A H46A 0.9800
C46A H46B 0.9800
C46A H46C 0.9800
C47A H47A 0.9800
C47A H47B 0.9800
C47A H47C 0.9800
C48 C50 1.514(5)
C48 C51 1.521(5)
C48 C49 1.530(4)
C49 H49A 0.9800
C49 H49B 0.9800
C49 H49C 0.9800
C50 H50A 0.9800
C50 H50B 0.9800
C50 H50C 0.9800
C51 H51A 0.9800
C51 H51B 0.9800
C51 H51C 0.9800
C52 C54 1.504(5)
C52 C55 1.512(5)
C52 C53 1.527(5)
C53 H53A 0.9800
C53 H53B 0.9800
C53 H53C 0.9800
C54 H54A 0.9800
C54 H54B 0.9800
C54 H54C 0.9800
C55 H55A 0.9800
C55 H55B 0.9800
C55 H55C 0.9800
C45B H45D 0.9800
C45B H45E 0.9800
C45B H45F 0.9800
C46B H46D 0.9800
C46B H46E 0.9800
C46B H46F 0.9800
C47B H47D 0.9800
C47B H47E 0.9800
C47B H47F 0.9800
